data_7231812
loop_
_publ_author_name
'Tripathi, Monika'
'Regnier, Vianney'
'Ziani, Zakaria'
'Devillard, Marc'
'Philouze, Christian'
'Martin, David'

_publ_section_title
;
 Metal free oxidation of vinamidine derivatives: a simple synthesis of
 \a-keto-\b-diimine ligands
;
_journal_issue 67
_journal_name_full 'RSC Advances'
_journal_page_first 38346
_journal_paper_doi 10.1039/C8RA08220K
_journal_volume 8
_journal_year 2018
_chemical_formula_moiety 'C39 H44 N2 O'
_chemical_formula_sum 'C39 H44 N2 O'
_chemical_formula_weight 556.76
_chemical_name_common 2c
_space_group_crystal_system triclinic
_space_group_IT_number 2
_space_group_name_Hall '-P 1'
_space_group_name_H-M_alt 'P -1'
_symmetry_space_group_name_Hall '-P 1'
_symmetry_space_group_name_H-M 'P -1'
_atom_sites_solution_hydrogens geom
_atom_sites_solution_primary direct
_audit_creation_date 2018-05-25
_audit_creation_method
;
Olex2 1.2
(compiled 2014.07.22 svn.r2960 for OlexSys, GUI svn.r4862)
;
_audit_update_record
;
2018-09-07 deposited with the CCDC.
2018-11-09 downloaded from the CCDC.
;
_cell_angle_alpha 69.67(5)
_cell_angle_beta 86.47(3)
_cell_angle_gamma 73.49(3)
_cell_formula_units_Z 2
_cell_length_a 10.525(2)
_cell_length_b 12.498(7)
_cell_length_c 13.969(6)
_cell_measurement_reflns_used 25
_cell_measurement_temperature 297
_cell_measurement_theta_max 26.919
_cell_measurement_theta_min 20.035
_cell_volume 1650.6(14)
_computing_cell_refinement 'CAD4 Express (Enraf Nonius, 1994)'
_computing_data_collection 'CAD4 Express (Enraf Nonius, 1994)'
_computing_data_reduction 'XCAD4 (Harms & Wocadlo, 1995)'
_computing_molecular_graphics 'Olex2 (Dolomanov et al., 2009)'
_computing_publication_material 'Olex2 (Dolomanov et al., 2009)'
_computing_structure_refinement
;
SHELXL, G.M. Sheldrick, Acta Cryst.
(2008). A64, 112-122
;
_computing_structure_solution 'ShelXS (Sheldrick, 2008)'
_diffrn_ambient_temperature 297
_diffrn_detector 'scintillation LiI'
_diffrn_detector_dtime 1.195
_diffrn_detector_type 'scintillation LiI'
_diffrn_measured_fraction_theta_full 0.968
_diffrn_measured_fraction_theta_max 0.964
_diffrn_measurement_device '\k-geometry diffractometer'
_diffrn_measurement_device_type 'Bruker-Enraf-Nonius MACH3'
_diffrn_measurement_method 'non-profiled \w/2\t scans'
_diffrn_orient_matrix_type
;
  x-axis points to radiation source
  the matrix is specified in reciprocal space
;
_diffrn_orient_matrix_UB_11 -0.072504
_diffrn_orient_matrix_UB_12 0.008285
_diffrn_orient_matrix_UB_13 0.048917
_diffrn_orient_matrix_UB_21 0.057823
_diffrn_orient_matrix_UB_22 0.020024
_diffrn_orient_matrix_UB_23 0.041509
_diffrn_orient_matrix_UB_31 -0.035180
_diffrn_orient_matrix_UB_32 0.086229
_diffrn_orient_matrix_UB_33 -0.041510
_diffrn_radiation_detector 'scintillation counter'
_diffrn_radiation_monochromator graphite
_diffrn_radiation_probe x-ray
_diffrn_radiation_type CuK\a
_diffrn_radiation_wavelength 1.54178
_diffrn_reflns_av_R_equivalents 0.0287
_diffrn_reflns_av_unetI/netI 0.0336
_diffrn_reflns_Laue_measured_fraction_full 0.968
_diffrn_reflns_Laue_measured_fraction_max 0.964
_diffrn_reflns_limit_h_max 13
_diffrn_reflns_limit_h_min 0
_diffrn_reflns_limit_k_max 15
_diffrn_reflns_limit_k_min -14
_diffrn_reflns_limit_l_max 17
_diffrn_reflns_limit_l_min -17
_diffrn_reflns_number 6680
_diffrn_reflns_point_group_measured_fraction_full 0.968
_diffrn_reflns_point_group_measured_fraction_max 0.964
_diffrn_reflns_theta_full 67.679
_diffrn_reflns_theta_max 72.916
_diffrn_reflns_theta_min 3.377
_diffrn_source 'Enraf Nonius FR590'
_diffrn_source_target Cu
_diffrn_source_type 'fine-focus sealed tube'
_diffrn_standards_decay_% 1
_diffrn_standards_interval_time 120
_diffrn_standards_number 2
_exptl_absorpt_coefficient_mu 0.507
_exptl_absorpt_correction_type none
_exptl_crystal_colour orange
_exptl_crystal_colour_primary orange
_exptl_crystal_density_diffrn 1.120
_exptl_crystal_description prism
_exptl_crystal_F_000 600
_exptl_crystal_size_max 0.38
_exptl_crystal_size_mid 0.35
_exptl_crystal_size_min 0.27
_refine_diff_density_max 0.659
_refine_diff_density_min -0.225
_refine_diff_density_rms 0.057
_refine_ls_extinction_coef 0.0084(8)
_refine_ls_extinction_expression Fc^*^=kFc[1+0.001xFc^2^\l^3^/sin(2\q)]^-1/4^
_refine_ls_extinction_method 'SHELXL-2014/7 (Sheldrick 2014'
_refine_ls_goodness_of_fit_ref 1.052
_refine_ls_hydrogen_treatment constr
_refine_ls_matrix_type full
_refine_ls_number_parameters 388
_refine_ls_number_reflns 6348
_refine_ls_number_restraints 0
_refine_ls_restrained_S_all 1.052
_refine_ls_R_factor_all 0.1099
_refine_ls_R_factor_gt 0.0604
_refine_ls_shift/su_max 0.000
_refine_ls_shift/su_mean 0.000
_refine_ls_structure_factor_coef Fsqd
_refine_ls_weighting_details 'w=1/[\s^2^(Fo^2^)+(0.0998P)^2^+0.5316P] where P=(Fo^2^+2Fc^2^)/3'
_refine_ls_weighting_scheme calc
_refine_ls_wR_factor_gt 0.1600
_refine_ls_wR_factor_ref 0.1951
_reflns_Friedel_coverage 0.000
_reflns_number_gt 4075
_reflns_number_total 6348
_reflns_threshold_expression 'I > 2\s(I)'
_cod_data_source_file c8ra08220k2.cif
_cod_data_source_block nany
_cod_original_cell_volume 1650.4(13)
_cod_database_code 7231812
_shelx_space_group_comment
;
The symmetry employed for this shelxl refinement is uniquely defined
by the following loop, which should always be used as a source of
symmetry information in preference to the above space-group names.
They are only intended as comments.
;
_diffrn_standards_decay_corr_max 1.026
_diffrn_standards_decay_corr_min 0.956
_olex2_refinement_description
;
1. Fixed Uiso
 At 1.2 times of:
  All C(H) groups
 At 1.5 times of:
  All C(H,H,H) groups
2.a Ternary CH refined with riding coordinates:
 C34(H34), C25(H25), C22(H22), C37(H37)
2.b Aromatic/amide H refined with riding coordinates:
 C5(H5), C15(H15), C9(H9), C18(H18), C11(H11), C6(H6), C8(H8), C7(H7),
 C14(H14), C32(H32), C13(H13), C12(H12), C20(H20), C30(H30), C19(H19), C31(H31)
2.c Idealised Me refined as rotating group:
 C36(H36A,H36B,H36C), C23(H23A,H23B,H23C), C27(H27A,H27B,H27C), C35(H35A,H35B,
 H35C), C24(H24A,H24B,H24C), C39(H39A,H39B,H39C), C26(H26A,H26B,H26C), C38(H38A,
 H38B,H38C)
;
_shelx_shelxl_version_number 2014/7
_olex2_submission_special_instructions 'No special instructions were received'

loop_
_space_group_symop_operation_xyz
'x, y, z'
'-x, -y, -z'

loop_
_atom_site_label
_atom_site_type_symbol
_atom_site_fract_x
_atom_site_fract_y
_atom_site_fract_z
_atom_site_U_iso_or_equiv
_atom_site_adp_type
_atom_site_occupancy
_atom_site_site_symmetry_order
_atom_site_calc_flag
_atom_site_refinement_flags_posn
N1 N 0.19913(19) 0.88026(17) 0.25985(14) 0.0455(5) Uani 1 1 d .
N2 N 0.25311(19) 1.11816(16) 0.18354(14) 0.0439(5) Uani 1 1 d .
C2 C 0.2349(2) 0.9966(2) 0.09553(17) 0.0448(5) Uani 1 1 d .
C4 C 0.4037(2) 0.7968(2) 0.18008(17) 0.0436(5) Uani 1 1 d .
C3 C 0.1844(2) 1.1124(2) 0.11500(17) 0.0416(5) Uani 1 1 d .
C1 C 0.2794(2) 0.8850(2) 0.18758(17) 0.0422(5) Uani 1 1 d .
C17 C 0.1253(2) 0.7165(2) 0.37300(18) 0.0486(6) Uani 1 1 d .
C16 C 0.2196(2) 0.7803(2) 0.35230(17) 0.0451(5) Uani 1 1 d .
C28 C 0.2338(2) 1.2155(2) 0.21842(17) 0.0443(5) Uani 1 1 d .
C21 C 0.3234(3) 0.7542(2) 0.42153(19) 0.0542(6) Uani 1 1 d .
C10 C 0.0710(2) 1.2034(2) 0.04934(17) 0.0437(5) Uani 1 1 d .
C5 C 0.5103(3) 0.8371(2) 0.13609(19) 0.0526(6) Uani 1 1 d .
H5 H 0.5006 0.9184 0.1090 0.063 Uiso 1 1 calc R
C15 C 0.0703(3) 1.3213(2) 0.00375(18) 0.0526(6) Uani 1 1 d .
H15 H 0.1423 1.3457 0.0142 0.063 Uiso 1 1 calc R
C9 C 0.4193(3) 0.6752(2) 0.21704(19) 0.0510(6) Uani 1 1 d .
H9 H 0.3484 0.6461 0.2456 0.061 Uiso 1 1 calc R
C33 C 0.3398(3) 1.2644(2) 0.20818(19) 0.0523(6) Uani 1 1 d .
C29 C 0.1235(3) 1.2473(2) 0.27434(18) 0.0521(6) Uani 1 1 d .
C18 C 0.1458(3) 0.6180(3) 0.4612(2) 0.0633(7) Uani 1 1 d .
H18 H 0.0871 0.5716 0.4754 0.076 Uiso 1 1 calc R
C34 C 0.0053(3) 1.1978(3) 0.2865(2) 0.0614(7) Uani 1 1 d .
H34 H 0.0221 1.1412 0.2500 0.074 Uiso 1 1 calc R
C11 C -0.0368(3) 1.1693(2) 0.0319(2) 0.0561(6) Uani 1 1 d .
H11 H -0.0360 1.0899 0.0603 0.067 Uiso 1 1 calc R
C6 C 0.6307(3) 0.7587(3) 0.1317(2) 0.0622(7) Uani 1 1 d .
H6 H 0.7020 0.7871 0.1032 0.075 Uiso 1 1 calc R
C8 C 0.5401(3) 0.5975(2) 0.2114(2) 0.0606(7) Uani 1 1 d .
H8 H 0.5501 0.5161 0.2363 0.073 Uiso 1 1 calc R
C7 C 0.6454(3) 0.6390(3) 0.1694(2) 0.0653(7) Uani 1 1 d .
H7 H 0.7267 0.5860 0.1666 0.078 Uiso 1 1 calc R
C25 C 0.4156(3) 0.8314(3) 0.4067(2) 0.0653(8) Uani 1 1 d .
H25 H 0.4001 0.8878 0.3364 0.078 Uiso 1 1 calc R
C14 C -0.0379(3) 1.4028(2) -0.0575(2) 0.0680(8) Uani 1 1 d .
H14 H -0.0379 1.4817 -0.0893 0.082 Uiso 1 1 calc R
C32 C 0.3348(3) 1.3442(3) 0.2577(2) 0.0660(8) Uani 1 1 d .
H32 H 0.4041 1.3783 0.2517 0.079 Uiso 1 1 calc R
C13 C -0.1448(3) 1.3667(3) -0.0712(2) 0.0715(8) Uani 1 1 d .
H13 H -0.2181 1.4219 -0.1111 0.086 Uiso 1 1 calc R
C22 C 0.0061(3) 0.7560(3) 0.3009(2) 0.0622(7) Uani 1 1 d .
H22 H 0.0378 0.7797 0.2313 0.075 Uiso 1 1 calc R
C12 C -0.1446(3) 1.2507(3) -0.0266(2) 0.0680(8) Uani 1 1 d .
H12 H -0.2176 1.2269 -0.0360 0.082 Uiso 1 1 calc R
C37 C 0.4564(3) 1.2303(3) 0.1450(2) 0.0670(8) Uani 1 1 d .
H37 H 0.4240 1.2024 0.0963 0.080 Uiso 1 1 calc R
C20 C 0.3369(3) 0.6549(3) 0.5094(2) 0.0695(8) Uani 1 1 d .
H20 H 0.4061 0.6340 0.5565 0.083 Uiso 1 1 calc R
C30 C 0.1249(3) 1.3276(3) 0.3220(2) 0.0649(7) Uani 1 1 d .
H30 H 0.0527 1.3505 0.3595 0.078 Uiso 1 1 calc R
C19 C 0.2506(4) 0.5873(3) 0.5280(2) 0.0735(9) Uani 1 1 d .
H19 H 0.2630 0.5199 0.5864 0.088 Uiso 1 1 calc R
C31 C 0.2293(3) 1.3740(3) 0.3156(2) 0.0727(8) Uani 1 1 d .
H31 H 0.2290 1.4256 0.3502 0.087 Uiso 1 1 calc R
C36 C -0.1224(3) 1.2955(3) 0.2403(3) 0.0866(10) Uani 1 1 d .
H36A H -0.1423 1.3508 0.2764 0.130 Uiso 1 1 calc GR
H36B H -0.1940 1.2605 0.2460 0.130 Uiso 1 1 calc GR
H36C H -0.1109 1.3364 0.1696 0.130 Uiso 1 1 calc GR
C23 C -0.0600(4) 0.6609(3) 0.3108(3) 0.0981(12) Uani 1 1 d .
H23A H 0.0051 0.5912 0.3068 0.147 Uiso 1 1 calc GR
H23B H -0.1260 0.6891 0.2564 0.147 Uiso 1 1 calc GR
H23C H -0.1014 0.6418 0.3753 0.147 Uiso 1 1 calc GR
C27 C 0.3814(5) 0.9030(5) 0.4766(4) 0.1296(18) Uani 1 1 d .
H27A H 0.2934 0.9557 0.4592 0.194 Uiso 1 1 calc GR
H27B H 0.4434 0.9486 0.4690 0.194 Uiso 1 1 calc GR
H27C H 0.3857 0.8504 0.5460 0.194 Uiso 1 1 calc GR
C35 C -0.0128(4) 1.1314(4) 0.3984(3) 0.0964(12) Uani 1 1 d .
H35A H 0.0650 1.0663 0.4257 0.145 Uiso 1 1 calc GR
H35B H -0.0885 1.1015 0.4039 0.145 Uiso 1 1 calc GR
H35C H -0.0264 1.1845 0.4362 0.145 Uiso 1 1 calc GR
C24 C -0.0936(4) 0.8664(3) 0.3122(4) 0.1033(13) Uani 1 1 d .
H24A H -0.1295 0.8461 0.3789 0.155 Uiso 1 1 calc GR
H24B H -0.1641 0.8958 0.2612 0.155 Uiso 1 1 calc GR
H24C H -0.0499 0.9267 0.3037 0.155 Uiso 1 1 calc GR
C39 C 0.5071(4) 1.3349(4) 0.0819(3) 0.1036(13) Uani 1 1 d .
H39A H 0.4339 1.4000 0.0451 0.155 Uiso 1 1 calc GR
H39B H 0.5692 1.3119 0.0345 0.155 Uiso 1 1 calc GR
H39C H 0.5501 1.3588 0.1264 0.155 Uiso 1 1 calc GR
C26 C 0.5606(3) 0.7622(4) 0.4191(3) 0.1089(14) Uani 1 1 d .
H26A H 0.5802 0.7083 0.4882 0.163 Uiso 1 1 calc GR
H26B H 0.6142 0.8164 0.4038 0.163 Uiso 1 1 calc GR
H26C H 0.5796 0.7181 0.3733 0.163 Uiso 1 1 calc GR
C38 C 0.5657(4) 1.1272(4) 0.2100(4) 0.1136(15) Uani 1 1 d .
H38A H 0.6033 1.1516 0.2571 0.170 Uiso 1 1 calc GR
H38B H 0.6334 1.1018 0.1669 0.170 Uiso 1 1 calc GR
H38C H 0.5300 1.0625 0.2474 0.170 Uiso 1 1 calc GR
O1 O 0.2405(2) 0.99453(16) 0.00978(13) 0.0638(5) Uani 1 1 d .

loop_
_atom_site_aniso_label
_atom_site_aniso_U_11
_atom_site_aniso_U_22
_atom_site_aniso_U_33
_atom_site_aniso_U_23
_atom_site_aniso_U_13
_atom_site_aniso_U_12
N1 0.0483(11) 0.0432(11) 0.0432(10) -0.0093(9) -0.0006(8) -0.0166(9)
N2 0.0469(10) 0.0392(11) 0.0457(10) -0.0142(8) -0.0018(8) -0.0118(9)
C2 0.0522(13) 0.0422(13) 0.0413(12) -0.0120(10) -0.0006(10) -0.0177(11)
C4 0.0472(12) 0.0412(13) 0.0407(11) -0.0112(10) -0.0035(9) -0.0125(10)
C3 0.0457(12) 0.0378(12) 0.0408(11) -0.0105(9) 0.0015(9) -0.0148(10)
C1 0.0463(12) 0.0402(12) 0.0407(11) -0.0107(10) -0.0010(9) -0.0167(10)
C17 0.0519(14) 0.0462(14) 0.0481(13) -0.0145(11) 0.0070(11) -0.0174(11)
C16 0.0486(13) 0.0429(13) 0.0412(12) -0.0108(10) 0.0033(10) -0.0139(11)
C28 0.0543(14) 0.0371(12) 0.0394(11) -0.0094(10) -0.0062(10) -0.0129(11)
C21 0.0565(15) 0.0590(16) 0.0445(13) -0.0138(12) -0.0002(11) -0.0169(13)
C10 0.0508(13) 0.0392(12) 0.0407(11) -0.0124(10) 0.0002(10) -0.0135(10)
C5 0.0540(15) 0.0479(15) 0.0529(14) -0.0112(11) 0.0033(11) -0.0177(12)
C15 0.0677(16) 0.0416(14) 0.0482(13) -0.0126(11) 0.0006(12) -0.0179(12)
C9 0.0544(14) 0.0444(14) 0.0537(14) -0.0144(11) -0.0035(11) -0.0152(12)
C33 0.0566(15) 0.0501(15) 0.0521(14) -0.0155(11) -0.0085(11) -0.0184(12)
C29 0.0661(16) 0.0445(14) 0.0426(12) -0.0131(11) 0.0018(11) -0.0131(12)
C18 0.0781(19) 0.0563(17) 0.0557(16) -0.0121(13) 0.0125(14) -0.0299(15)
C34 0.0669(17) 0.0606(17) 0.0583(15) -0.0212(13) 0.0178(13) -0.0227(14)
C11 0.0564(15) 0.0522(16) 0.0598(15) -0.0173(12) -0.0070(12) -0.0160(13)
C6 0.0504(15) 0.0693(19) 0.0629(17) -0.0179(14) 0.0079(12) -0.0181(14)
C8 0.0653(17) 0.0457(15) 0.0628(16) -0.0151(13) -0.0037(13) -0.0066(13)
C7 0.0578(16) 0.0620(19) 0.0663(17) -0.0204(15) 0.0019(13) -0.0039(14)
C25 0.0632(17) 0.082(2) 0.0573(16) -0.0239(15) -0.0071(13) -0.0288(16)
C14 0.096(2) 0.0405(15) 0.0541(16) -0.0073(12) -0.0125(15) -0.0070(15)
C32 0.079(2) 0.0591(18) 0.0714(18) -0.0256(15) -0.0116(15) -0.0296(16)
C13 0.075(2) 0.0606(19) 0.0683(18) -0.0223(15) -0.0272(15) 0.0034(15)
C22 0.0570(16) 0.0627(18) 0.0714(18) -0.0232(14) 0.0027(13) -0.0234(14)
C12 0.0611(17) 0.070(2) 0.0733(18) -0.0280(16) -0.0155(14) -0.0116(15)
C37 0.0560(16) 0.079(2) 0.0746(19) -0.0295(16) 0.0037(14) -0.0293(15)
C20 0.0733(19) 0.076(2) 0.0464(15) -0.0081(14) -0.0087(13) -0.0164(17)
C30 0.081(2) 0.0589(17) 0.0586(16) -0.0282(14) 0.0051(14) -0.0155(15)
C19 0.096(2) 0.0603(19) 0.0493(15) -0.0001(13) -0.0007(15) -0.0225(18)
C31 0.093(2) 0.0656(19) 0.0707(19) -0.0362(16) -0.0062(17) -0.0213(17)
C36 0.067(2) 0.104(3) 0.085(2) -0.032(2) 0.0091(17) -0.0185(19)
C23 0.089(3) 0.092(3) 0.128(3) -0.034(2) -0.012(2) -0.049(2)
C27 0.135(4) 0.169(5) 0.159(4) -0.114(4) 0.041(3) -0.091(4)
C35 0.105(3) 0.095(3) 0.075(2) -0.008(2) 0.028(2) -0.040(2)
C24 0.063(2) 0.086(3) 0.158(4) -0.049(3) -0.012(2) -0.0037(19)
C39 0.107(3) 0.109(3) 0.109(3) -0.036(2) 0.035(2) -0.060(3)
C26 0.062(2) 0.144(4) 0.121(3) -0.039(3) -0.003(2) -0.037(2)
C38 0.078(3) 0.108(3) 0.129(4) -0.030(3) 0.005(2) -0.002(2)
O1 0.0942(14) 0.0482(11) 0.0431(9) -0.0149(8) -0.0041(9) -0.0107(10)

loop_
_atom_type_symbol
_atom_type_description
_atom_type_scat_dispersion_real
_atom_type_scat_dispersion_imag
_atom_type_scat_source
C C 0.0181 0.0091 'International Tables Vol C Tables 4.2.6.8 and 6.1.1.4'
H H 0.0000 0.0000 'International Tables Vol C Tables 4.2.6.8 and 6.1.1.4'
N N 0.0311 0.0180 'International Tables Vol C Tables 4.2.6.8 and 6.1.1.4'
O O 0.0492 0.0322 'International Tables Vol C Tables 4.2.6.8 and 6.1.1.4'

loop_
_geom_angle_atom_site_label_1
_geom_angle_atom_site_label_2
_geom_angle_atom_site_label_3
_geom_angle
C1 N1 C16 122.4(2)
C3 N2 C28 126.8(2)
C3 C2 C1 117.1(2)
O1 C2 C3 120.9(2)
O1 C2 C1 122.0(2)
C5 C4 C1 118.5(2)
C5 C4 C9 118.5(2)
C9 C4 C1 123.0(2)
N2 C3 C2 112.6(2)
N2 C3 C10 130.0(2)
C10 C3 C2 117.30(19)
N1 C1 C2 113.3(2)
N1 C1 C4 129.7(2)
C4 C1 C2 116.9(2)
C16 C17 C22 120.4(2)
C18 C17 C16 117.3(2)
C18 C17 C22 122.3(2)
C17 C16 N1 116.8(2)
C21 C16 N1 120.8(2)
C21 C16 C17 122.2(2)
C33 C28 N2 116.2(2)
C33 C28 C29 121.8(2)
C29 C28 N2 121.2(2)
C16 C21 C25 122.9(2)
C20 C21 C16 117.1(3)
C20 C21 C25 119.9(2)
C15 C10 C3 122.1(2)
C11 C10 C3 119.0(2)
C11 C10 C15 118.9(2)
C4 C5 H5 119.5
C6 C5 C4 121.0(2)
C6 C5 H5 119.5
C10 C15 H15 120.1
C10 C15 C14 119.9(3)
C14 C15 H15 120.1
C4 C9 H9 120.0
C8 C9 C4 119.9(2)
C8 C9 H9 120.0
C28 C33 C37 120.6(2)
C32 C33 C28 117.9(3)
C32 C33 C37 121.5(2)
C28 C29 C34 123.8(2)
C30 C29 C28 117.3(2)
C30 C29 C34 119.0(3)
C17 C18 H18 119.3
C19 C18 C17 121.3(3)
C19 C18 H18 119.3
C29 C34 H34 108.0
C29 C34 C36 111.7(2)
C29 C34 C35 111.3(3)
C36 C34 H34 108.0
C35 C34 H34 108.0
C35 C34 C36 109.8(3)
C10 C11 H11 119.5
C12 C11 C10 120.9(3)
C12 C11 H11 119.5
C5 C6 H6 120.0
C7 C6 C5 120.0(3)
C7 C6 H6 120.0
C9 C8 H8 119.7
C7 C8 C9 120.7(3)
C7 C8 H8 119.7
C6 C7 C8 119.8(3)
C6 C7 H7 120.1
C8 C7 H7 120.1
C21 C25 H25 107.2
C21 C25 C26 113.2(3)
C27 C25 C21 110.2(3)
C27 C25 H25 107.2
C27 C25 C26 111.3(3)
C26 C25 H25 107.2
C15 C14 H14 120.1
C13 C14 C15 119.8(3)
C13 C14 H14 120.1
C33 C32 H32 119.4
C31 C32 C33 121.3(3)
C31 C32 H32 119.4
C14 C13 H13 119.7
C12 C13 C14 120.6(3)
C12 C13 H13 119.7
C17 C22 H22 107.0
C17 C22 C24 110.1(3)
C23 C22 C17 114.5(3)
C23 C22 H22 107.0
C23 C22 C24 110.9(3)
C24 C22 H22 107.0
C11 C12 H12 120.1
C13 C12 C11 119.9(3)
C13 C12 H12 120.1
C33 C37 H37 106.6
C33 C37 C39 113.0(3)
C39 C37 H37 106.6
C38 C37 C33 111.4(3)
C38 C37 H37 106.6
C38 C37 C39 112.1(3)
C21 C20 H20 119.3
C19 C20 C21 121.4(3)
C19 C20 H20 119.3
C29 C30 H30 119.0
C31 C30 C29 122.0(3)
C31 C30 H30 119.0
C18 C19 H19 119.8
C20 C19 C18 120.4(3)
C20 C19 H19 119.8
C32 C31 H31 120.1
C30 C31 C32 119.7(3)
C30 C31 H31 120.1
C34 C36 H36A 109.5
C34 C36 H36B 109.5
C34 C36 H36C 109.5
H36A C36 H36B 109.5
H36A C36 H36C 109.5
H36B C36 H36C 109.5
C22 C23 H23A 109.5
C22 C23 H23B 109.5
C22 C23 H23C 109.5
H23A C23 H23B 109.5
H23A C23 H23C 109.5
H23B C23 H23C 109.5
C25 C27 H27A 109.5
C25 C27 H27B 109.5
C25 C27 H27C 109.5
H27A C27 H27B 109.5
H27A C27 H27C 109.5
H27B C27 H27C 109.5
C34 C35 H35A 109.5
C34 C35 H35B 109.5
C34 C35 H35C 109.5
H35A C35 H35B 109.5
H35A C35 H35C 109.5
H35B C35 H35C 109.5
C22 C24 H24A 109.5
C22 C24 H24B 109.5
C22 C24 H24C 109.5
H24A C24 H24B 109.5
H24A C24 H24C 109.5
H24B C24 H24C 109.5
C37 C39 H39A 109.5
C37 C39 H39B 109.5
C37 C39 H39C 109.5
H39A C39 H39B 109.5
H39A C39 H39C 109.5
H39B C39 H39C 109.5
C25 C26 H26A 109.5
C25 C26 H26B 109.5
C25 C26 H26C 109.5
H26A C26 H26B 109.5
H26A C26 H26C 109.5
H26B C26 H26C 109.5
C37 C38 H38A 109.5
C37 C38 H38B 109.5
C37 C38 H38C 109.5
H38A C38 H38B 109.5
H38A C38 H38C 109.5
H38B C38 H38C 109.5

loop_
_geom_bond_atom_site_label_1
_geom_bond_atom_site_label_2
_geom_bond_distance
N1 C1 1.272(3)
N1 C16 1.426(3)
N2 C3 1.268(3)
N2 C28 1.420(3)
C2 C3 1.507(3)
C2 C1 1.509(3)
C2 O1 1.205(3)
C4 C1 1.477(3)
C4 C5 1.383(3)
C4 C9 1.387(3)
C3 C10 1.482(3)
C17 C16 1.400(3)
C17 C18 1.381(4)
C17 C22 1.513(4)
C16 C21 1.394(3)
C28 C33 1.395(3)
C28 C29 1.399(3)
C21 C25 1.511(4)
C21 C20 1.389(4)
C10 C15 1.385(3)
C10 C11 1.382(3)
C5 H5 0.9300
C5 C6 1.376(4)
C15 H15 0.9300
C15 C14 1.386(4)
C9 H9 0.9300
C9 C8 1.381(4)
C33 C32 1.387(4)
C33 C37 1.516(4)
C29 C34 1.515(4)
C29 C30 1.388(4)
C18 H18 0.9300
C18 C19 1.368(4)
C34 H34 0.9800
C34 C36 1.529(4)
C34 C35 1.523(4)
C11 H11 0.9300
C11 C12 1.368(4)
C6 H6 0.9300
C6 C7 1.367(4)
C8 H8 0.9300
C8 C7 1.370(4)
C7 H7 0.9300
C25 H25 0.9800
C25 C27 1.504(5)
C25 C26 1.512(5)
C14 H14 0.9300
C14 C13 1.371(4)
C32 H32 0.9300
C32 C31 1.374(4)
C13 H13 0.9300
C13 C12 1.365(4)
C22 H22 0.9800
C22 C23 1.503(4)
C22 C24 1.530(5)
C12 H12 0.9300
C37 H37 0.9800
C37 C39 1.519(5)
C37 C38 1.511(5)
C20 H20 0.9300
C20 C19 1.364(4)
C30 H30 0.9300
C30 C31 1.366(4)
C19 H19 0.9300
C31 H31 0.9300
C36 H36A 0.9600
C36 H36B 0.9600
C36 H36C 0.9600
C23 H23A 0.9600
C23 H23B 0.9600
C23 H23C 0.9600
C27 H27A 0.9600
C27 H27B 0.9600
C27 H27C 0.9600
C35 H35A 0.9600
C35 H35B 0.9600
C35 H35C 0.9600
C24 H24A 0.9600
C24 H24B 0.9600
C24 H24C 0.9600
C39 H39A 0.9600
C39 H39B 0.9600
C39 H39C 0.9600
C26 H26A 0.9600
C26 H26B 0.9600
C26 H26C 0.9600
C38 H38A 0.9600
C38 H38B 0.9600
C38 H38C 0.9600
